data_1521351
loop_
_publ_author_name
'Kaduk, J.A.'
'Wong-Ng, W.'
'Toby, B.H.'
'Dillingham, J.'
'Greenwood, W.'

_publ_section_title
;
 Crystal structures and reference powder patterns of Ba R2 Zn O5 (R = La,
 Nd, Sm, Eu, Gd, Dy, Ho, Y, Er and Tm)
;
_journal_name_full
;
Journal of Research of the National Institute of standards and Technology
;
_journal_page_first 147
_journal_page_last 171
_journal_paper_doi 10.6028/jres.104.011
_journal_volume 104
_journal_year 1999
_chemical_formula_sum 'Ba Ho2 O5 Zn'
_chemical_name_systematic 'Ba Ho2 Zn O5'
_space_group_IT_number 62
_symmetry_space_group_name_Hall '-P 2c 2ab'
_symmetry_space_group_name_H-M 'P b n m'
_cell_angle_alpha 90
_cell_angle_beta 90
_cell_angle_gamma 90
_cell_formula_units_Z 4
_cell_length_a 7.07113
_cell_length_b 12.34199
_cell_length_c 5.71158
_cell_volume 498.460
_citation_journal_id_ASTM JRITEF
_exptl_crystal_thermal_history
;
 annealed at 850 C for 2 days, 950 C for 3 days, 1000 C for 1.5 days,
 1080 C for 5 days, 1090 C for 1.5 days
;
_pd_proc_ls_prof_R_factor 0.0568
_pd_proc_ls_prof_wR_factor 0.0734
_cod_data_source_file Kaduk_JRITEF_1999_243.cif
_cod_data_source_block Ba1Ho2O5Zn1
_cod_original_cell_volume 498.4599
_cod_original_sg_symbol_Hall '-P 2ac 2n (z,x,y)'
_cod_original_formula_sum 'Ba1 Ho2 O5 Zn1'
_cod_database_code 1521351

loop_
_symmetry_equiv_pos_as_xyz
x,y,z
x+1/2,-y+1/2,-z
-x+1/2,y+1/2,-z+1/2
-x,-y,z+1/2
-x,-y,-z
-x-1/2,y-1/2,z
x-1/2,-y-1/2,z-1/2
x,y,-z-1/2

loop_
_atom_site_label
_atom_site_type_symbol
_atom_site_fract_x
_atom_site_fract_y
_atom_site_fract_z
_atom_site_occupancy
_atom_site_U_iso_or_equiv
O1 O-2 0.1645 0.4315 -0.0085 1 0.0
O3 O-2 0.069 0.1004 0.25 1 0.0
Ba1 Ba+2 0.9238 0.8994 0.25 1 0.0
O2 O-2 0.3574 0.2261 0.5015 1 0.0
Zn1 Zn+2 0.6936 0.6501 0.25 1 0.0
Ho1 Ho+3 0.1202 0.2924 0.25 1 0.0
Ho2 Ho+3 0.3997 0.0746 0.25 1 0.0
